data_1550952
loop_
_publ_author_name
'Takao, Toshihiro'
'Kawashima, Takashi'
'Nagae, Ryo'
'Kanda, Hideyuki'
'Watanabe, Wataru'

_publ_section_title
;
 Diruthenium Complexes Having a Partially Hydrogenated Bipyridine Ligand:
 Plausible Mechanism for the Dehydrogenative Coupling of Pyridines at a
 Diruthenium Site
;
_journal_name_full 'Faraday Discussions'
_journal_paper_doi 10.1039/C9FD00029A
_journal_year 2019
_chemical_formula_sum 'C37 H47 F6 N3 Ru2'
_chemical_formula_weight 849.91
_space_group_crystal_system triclinic
_space_group_IT_number 2
_space_group_name_Hall '-P 1'
_space_group_name_H-M_alt 'P -1'
_symmetry_space_group_name_Hall '-P 1'
_symmetry_space_group_name_H-M 'P -1'
_atom_sites_solution_hydrogens mixed
_audit_creation_method SHELXL-2016/6
_audit_update_record
;
2019-03-05 deposited with the CCDC.    2019-04-26 downloaded from the CCDC.
;
_cell_angle_alpha 86.627(2)
_cell_angle_beta 86.4350(10)
_cell_angle_gamma 63.9190(10)
_cell_formula_units_Z 2
_cell_length_a 10.3925(4)
_cell_length_b 11.2250(5)
_cell_length_c 17.5502(8)
_cell_measurement_reflns_used 18158
_cell_measurement_temperature 153(2)
_cell_measurement_theta_max 27.459
_cell_measurement_theta_min 3.029
_cell_volume 1834.17(14)
_computing_cell_refinement 'RAPID AUTO (Rigaku, 2015)'
_computing_data_collection 'RAPID AUTO (Rigaku, 2015)'
_computing_data_reduction 'RAPID AUTO (Rigaku, 2015)'
_computing_molecular_graphics 'ORTEX (P.McArdle, 1995)'
_computing_publication_material 'SHELXL-2016/4 (Sheldrick, 2016)'
_computing_structure_refinement 'SHELXL-2016/6 (Sheldrick, 2016)'
_computing_structure_solution 'SHELXT-2014/5 (Sheldrick, 2014)'
_diffrn_ambient_temperature 153(2)
_diffrn_detector_area_resol_mean 10
_diffrn_measured_fraction_theta_full 0.996
_diffrn_measured_fraction_theta_max 0.988
_diffrn_measurement_device_type 'Rigaku R-AXIS RAPID Imaging Plate'
_diffrn_measurement_method \w
_diffrn_radiation_type MoK\a
_diffrn_radiation_wavelength 0.71069
_diffrn_reflns_av_R_equivalents 0.0367
_diffrn_reflns_av_unetI/netI 0.0470
_diffrn_reflns_Laue_measured_fraction_full 0.996
_diffrn_reflns_Laue_measured_fraction_max 0.988
_diffrn_reflns_limit_h_max 13
_diffrn_reflns_limit_h_min -13
_diffrn_reflns_limit_k_max 14
_diffrn_reflns_limit_k_min -14
_diffrn_reflns_limit_l_max 22
_diffrn_reflns_limit_l_min -22
_diffrn_reflns_number 18139
_diffrn_reflns_point_group_measured_fraction_full 0.996
_diffrn_reflns_point_group_measured_fraction_max 0.988
_diffrn_reflns_theta_full 25.240
_diffrn_reflns_theta_max 27.459
_diffrn_reflns_theta_min 3.029
_diffrn_source 'Rigaku Rotating Anode Ultrax18'
_exptl_absorpt_coefficient_mu 0.884
_exptl_absorpt_correction_T_max 1.0000
_exptl_absorpt_correction_T_min 0.6945
_exptl_absorpt_correction_type empirical
_exptl_absorpt_process_details 'ABSCOR (Rigaku, 1995)'
_exptl_crystal_colour brown
_exptl_crystal_density_diffrn 1.539
_exptl_crystal_density_meas ?
_exptl_crystal_description Block
_exptl_crystal_F_000 864
_exptl_crystal_size_max 0.384
_exptl_crystal_size_mid 0.309
_exptl_crystal_size_min 0.258
_refine_diff_density_max 1.096
_refine_diff_density_min -0.374
_refine_diff_density_rms 0.096
_refine_ls_extinction_method none
_refine_ls_goodness_of_fit_ref 1.026
_refine_ls_hydrogen_treatment mixed
_refine_ls_matrix_type full
_refine_ls_number_parameters 478
_refine_ls_number_reflns 8290
_refine_ls_number_restraints 0
_refine_ls_restrained_S_all 1.026
_refine_ls_R_factor_all 0.0356
_refine_ls_R_factor_gt 0.0312
_refine_ls_shift/su_max 0.003
_refine_ls_shift/su_mean 0.000
_refine_ls_structure_factor_coef Fsqd
_refine_ls_weighting_details 'w=1/[\s^2^(Fo^2^)+(0.0371P)^2^+1.3328P] where P=(Fo^2^+2Fc^2^)/3'
_refine_ls_weighting_scheme calc
_refine_ls_wR_factor_gt 0.0779
_refine_ls_wR_factor_ref 0.0810
_reflns_Friedel_coverage 0.000
_reflns_number_gt 7400
_reflns_number_total 8290
_reflns_threshold_expression 'I > 2\s(I)'
_cod_data_source_file c9fd00029a2.cif
_cod_data_source_block 6b
_cod_depositor_comments
;
The following automatic conversions were performed:

'_exptl_absorpt_correction_type' value 'Empirical' changed to
'empirical' according to
/home/data/users/saulius/crontab/automatic-downloads/rss-feeds/RSC/lib/dictionaries/cif_core.dic
dictionary named 'cif_core.dic' version 2.4.2 from 2011-04-26.

'_exptl_crystal_density_meas' value 'not measured' was changed to '?'
- the value is perceived as not measured.

Automatic conversion script
Id: cif_fix_values 4973 2017-02-22 13:04:09Z antanas 
;
_cod_database_code 1550952
_shelx_shelxl_version_number 2016/6
_shelx_space_group_comment
;
The symmetry employed for this shelxl refinement is uniquely defined
by the following loop, which should always be used as a source of
symmetry information in preference to the above space-group names.
They are only intended as comments.
;
_shelx_estimated_absorpt_t_min 0.728
_shelx_estimated_absorpt_t_max 0.804

loop_
_space_group_symop_operation_xyz
'x, y, z'
'-x, -y, -z'

loop_
_atom_site_label
_atom_site_type_symbol
_atom_site_fract_x
_atom_site_fract_y
_atom_site_fract_z
_atom_site_U_iso_or_equiv
_atom_site_adp_type
_atom_site_occupancy
_atom_site_site_symmetry_order
_atom_site_calc_flag
_atom_site_refinement_flags_posn
_atom_site_refinement_flags_adp
Ru2 Ru 0.25945(2) 0.49882(2) 0.83984(2) 0.01887(6) Uani 1 1 d . .
Ru1 Ru 0.57010(2) 0.17055(2) 0.73436(2) 0.01826(6) Uani 1 1 d . .
N2 N 0.35602(19) 0.22851(19) 0.70491(10) 0.0210(4) Uani 1 1 d . .
C7 C 0.2763(2) 0.3618(2) 0.69578(12) 0.0201(4) Uani 1 1 d . .
C8 C 0.1462(3) 0.4134(2) 0.65817(13) 0.0253(5) Uani 1 1 d . .
H8 H 0.088(3) 0.510(3) 0.6503(16) 0.029(7) Uiso 1 1 d . .
C9 C 0.0954(3) 0.3269(3) 0.63487(14) 0.0288(5) Uani 1 1 d . .
C10 C 0.1721(3) 0.1916(3) 0.64916(16) 0.0319(5) Uani 1 1 d . .
H10 H 0.141(4) 0.133(3) 0.6400(19) 0.046(9) Uiso 1 1 d . .
C11 C 0.3018(3) 0.1467(2) 0.68355(15) 0.0277(5) Uani 1 1 d . .
H11 H 0.361(3) 0.058(3) 0.6938(15) 0.022(6) Uiso 1 1 d . .
C12 C -0.0437(3) 0.3796(3) 0.59444(18) 0.0428(7) Uani 1 1 d . .
F4 F -0.1259(2) 0.3242(3) 0.62009(16) 0.0828(8) Uani 1 1 d . .
F5 F -0.1159(3) 0.5075(2) 0.5945(2) 0.1044(12) Uani 1 1 d . .
F6 F -0.0213(3) 0.3521(4) 0.52048(13) 0.0979(10) Uani 1 1 d . .
N1 N 0.46153(19) 0.37584(18) 0.76845(10) 0.0187(4) Uani 1 1 d . .
C1 C 0.3362(2) 0.4428(2) 0.72698(12) 0.0191(4) Uani 1 1 d . .
C2 C 0.2679(2) 0.5842(2) 0.72973(13) 0.0217(4) Uani 1 1 d . .
H2 H 0.183(3) 0.640(3) 0.7030(16) 0.029(7) Uiso 1 1 d . .
H4A H 0.522(3) 0.580(3) 0.8351(18) 0.034(8) Uiso 1 1 d . .
H4B H 0.538(3) 0.634(3) 0.7483(18) 0.041(8) Uiso 1 1 d . .
H5A H 0.592(3) 0.437(3) 0.7042(16) 0.020(6) Uiso 1 1 d . .
H5B H 0.635(3) 0.392(3) 0.7871(18) 0.038(8) Uiso 1 1 d . .
C3 C 0.3320(2) 0.6365(2) 0.78170(13) 0.0217(4) Uani 1 1 d . .
C4 C 0.4938(3) 0.5813(2) 0.78406(14) 0.0258(5) Uani 1 1 d . .
C5 C 0.5610(2) 0.4391(2) 0.75803(15) 0.0244(5) Uani 1 1 d . .
C6 C 0.2583(3) 0.7814(2) 0.79118(14) 0.0281(5) Uani 1 1 d . .
F1 F 0.11442(16) 0.83390(15) 0.79161(10) 0.0401(4) Uani 1 1 d . .
F2 F 0.29190(18) 0.82026(15) 0.85552(9) 0.0361(3) Uani 1 1 d . .
F3 F 0.29429(19) 0.85170(15) 0.73349(9) 0.0401(4) Uani 1 1 d . .
C13 C 0.5898(2) 0.2298(2) 0.63229(13) 0.0221(4) Uani 1 1 d . .
N3 N 0.6008(2) 0.2617(2) 0.56815(11) 0.0289(4) Uani 1 1 d . .
C14 C 0.6054(3) 0.2389(3) 0.48674(14) 0.0357(6) Uani 1 1 d . .
C15 C 0.5955(6) 0.1104(4) 0.4783(2) 0.0776(14) Uani 1 1 d . .
H15A H 0.602235 0.091566 0.423992 0.116 Uiso 1 1 calc R U
H15B H 0.503686 0.117851 0.500769 0.116 Uiso 1 1 calc R U
H15C H 0.674268 0.038148 0.504651 0.116 Uiso 1 1 calc R U
C16 C 0.4862(7) 0.3505(5) 0.4484(3) 0.110(2) Uani 1 1 d . .
H16A H 0.483204 0.328376 0.395568 0.165 Uiso 1 1 calc R U
H16B H 0.501220 0.430707 0.448706 0.165 Uiso 1 1 calc R U
H16C H 0.395253 0.366050 0.475675 0.165 Uiso 1 1 calc R U
C17 C 0.7502(7) 0.2236(9) 0.4539(2) 0.135(3) Uani 1 1 d . .
H17A H 0.762787 0.195535 0.401044 0.202 Uiso 1 1 calc R U
H17B H 0.826326 0.156576 0.484453 0.202 Uiso 1 1 calc R U
H17C H 0.755098 0.308665 0.455071 0.202 Uiso 1 1 calc R U
C28 C 0.0427(3) 0.5953(3) 0.89343(14) 0.0284(5) Uani 1 1 d . .
C29 C 0.0752(3) 0.4605(3) 0.87923(13) 0.0275(5) Uani 1 1 d . .
C30 C 0.1977(3) 0.3761(3) 0.92142(14) 0.0291(5) Uani 1 1 d . .
C31 C 0.2395(3) 0.4593(3) 0.96354(13) 0.0297(5) Uani 1 1 d . .
C32 C 0.1436(3) 0.5932(3) 0.94634(14) 0.0295(5) Uani 1 1 d . .
C33 C -0.0853(3) 0.7146(3) 0.86554(19) 0.0451(7) Uani 1 1 d . .
H33A H -0.104560 0.700488 0.813711 0.068 Uiso 1 1 calc R U
H33B H -0.066303 0.792794 0.865078 0.068 Uiso 1 1 calc R U
H33C H -0.168705 0.728606 0.899579 0.068 Uiso 1 1 calc R U
C34 C -0.0107(3) 0.4175(3) 0.83179(17) 0.0420(7) Uani 1 1 d . .
H34A H 0.050521 0.329021 0.812650 0.063 Uiso 1 1 calc R U
H34B H -0.048133 0.480633 0.788570 0.063 Uiso 1 1 calc R U
H34C H -0.090779 0.414542 0.863113 0.063 Uiso 1 1 calc R U
C35 C 0.2609(3) 0.2277(3) 0.9259(2) 0.0457(7) Uani 1 1 d . .
H35A H 0.200268 0.199692 0.959999 0.069 Uiso 1 1 calc R U
H35B H 0.357352 0.191860 0.945726 0.069 Uiso 1 1 calc R U
H35C H 0.266462 0.194507 0.874771 0.069 Uiso 1 1 calc R U
C36 C 0.3520(3) 0.4138(4) 1.02248(16) 0.0455(7) Uani 1 1 d . .
H36A H 0.390359 0.479122 1.024704 0.068 Uiso 1 1 calc R U
H36B H 0.429779 0.327857 1.008608 0.068 Uiso 1 1 calc R U
H36C H 0.309249 0.404726 1.072535 0.068 Uiso 1 1 calc R U
C37 C 0.1399(4) 0.7129(3) 0.98249(18) 0.0480(8) Uani 1 1 d . .
H37A H 0.077533 0.732264 1.028856 0.072 Uiso 1 1 calc R U
H37B H 0.102590 0.789366 0.946451 0.072 Uiso 1 1 calc R U
H37C H 0.237028 0.695236 0.995728 0.072 Uiso 1 1 calc R U
C18 C 0.7794(2) 0.0826(2) 0.78772(13) 0.0240(5) Uani 1 1 d . .
C19 C 0.6810(2) 0.0655(2) 0.84404(13) 0.0242(5) Uani 1 1 d . .
C20 C 0.6229(3) -0.0134(2) 0.81300(14) 0.0258(5) Uani 1 1 d . .
C21 C 0.6840(3) -0.0470(2) 0.73667(14) 0.0266(5) Uani 1 1 d . .
C22 C 0.7846(2) 0.0082(2) 0.72269(14) 0.0262(5) Uani 1 1 d . .
C23 C 0.8789(3) 0.1429(3) 0.80172(16) 0.0321(5) Uani 1 1 d . .
H23A H 0.967753 0.074465 0.822461 0.048 Uiso 1 1 calc R U
H23B H 0.832866 0.213675 0.838333 0.048 Uiso 1 1 calc R U
H23C H 0.901059 0.179952 0.753506 0.048 Uiso 1 1 calc R U
C24 C 0.6552(3) 0.1194(3) 0.92257(15) 0.0354(6) Uani 1 1 d . .
H24A H 0.603086 0.216429 0.919128 0.053 Uiso 1 1 calc R U
H24B H 0.747373 0.093805 0.945928 0.053 Uiso 1 1 calc R U
H24C H 0.598417 0.083329 0.953974 0.053 Uiso 1 1 calc R U
C25 C 0.5245(3) -0.0656(3) 0.85239(17) 0.0349(6) Uani 1 1 d . .
H25A H 0.501346 -0.034131 0.904662 0.052 Uiso 1 1 calc R U
H25B H 0.572007 -0.162874 0.853818 0.052 Uiso 1 1 calc R U
H25C H 0.436131 -0.033942 0.824392 0.052 Uiso 1 1 calc R U
C26 C 0.6681(3) -0.1454(3) 0.68786(17) 0.0378(6) Uani 1 1 d . .
H26A H 0.675540 -0.120893 0.633804 0.057 Uiso 1 1 calc R U
H26B H 0.574317 -0.144803 0.699288 0.057 Uiso 1 1 calc R U
H26C H 0.744015 -0.234351 0.698758 0.057 Uiso 1 1 calc R U
C27 C 0.8862(3) -0.0165(3) 0.65433(15) 0.0356(6) Uani 1 1 d . .
H27A H 0.906016 0.060619 0.643773 0.053 Uiso 1 1 calc R U
H27B H 0.842841 -0.031191 0.609942 0.053 Uiso 1 1 calc R U
H27C H 0.975933 -0.095183 0.664642 0.053 Uiso 1 1 calc R U

loop_
_atom_site_aniso_label
_atom_site_aniso_U_11
_atom_site_aniso_U_22
_atom_site_aniso_U_33
_atom_site_aniso_U_23
_atom_site_aniso_U_13
_atom_site_aniso_U_12
Ru2 0.02146(9) 0.01871(10) 0.01675(10) 0.00035(7) -0.00017(7) -0.00927(8)
Ru1 0.01965(9) 0.01738(10) 0.01790(10) -0.00050(6) -0.00112(7) -0.00821(7)
N2 0.0215(9) 0.0222(9) 0.0205(9) -0.0015(7) 0.0002(7) -0.0108(8)
C7 0.0230(10) 0.0230(11) 0.0158(10) -0.0013(8) 0.0011(8) -0.0116(9)
C8 0.0257(11) 0.0268(12) 0.0244(11) 0.0012(9) -0.0035(9) -0.0123(10)
C9 0.0276(11) 0.0374(14) 0.0266(12) 0.0008(10) -0.0063(10) -0.0184(11)
C10 0.0313(12) 0.0330(14) 0.0391(14) -0.0071(11) -0.0025(11) -0.0203(11)
C11 0.0287(12) 0.0227(12) 0.0344(13) -0.0033(10) -0.0023(10) -0.0132(10)
C12 0.0384(15) 0.0504(18) 0.0488(17) 0.0080(14) -0.0191(14) -0.0270(14)
F4 0.0479(11) 0.117(2) 0.1036(19) 0.0532(16) -0.0346(12) -0.0576(14)
F5 0.0665(14) 0.0558(14) 0.191(3) 0.0130(17) -0.0854(19) -0.0184(12)
F6 0.0809(17) 0.176(3) 0.0491(13) 0.0056(16) -0.0321(13) -0.065(2)
N1 0.0216(8) 0.0187(9) 0.0176(8) 0.0010(7) -0.0021(7) -0.0105(8)
C1 0.0224(10) 0.0210(11) 0.0151(9) 0.0011(8) -0.0010(8) -0.0107(9)
C2 0.0256(11) 0.0199(11) 0.0189(10) 0.0040(8) -0.0035(9) -0.0097(9)
C3 0.0258(11) 0.0189(11) 0.0211(10) 0.0004(8) -0.0021(9) -0.0104(9)
C4 0.0299(12) 0.0242(12) 0.0277(12) -0.0013(9) -0.0013(10) -0.0158(10)
C5 0.0219(10) 0.0226(11) 0.0311(13) 0.0008(9) -0.0022(10) -0.0120(10)
C6 0.0344(12) 0.0228(12) 0.0293(12) 0.0006(9) -0.0022(10) -0.0147(10)
F1 0.0335(8) 0.0205(7) 0.0599(11) -0.0027(7) -0.0055(8) -0.0054(6)
F2 0.0520(9) 0.0290(8) 0.0331(8) -0.0093(6) 0.0002(7) -0.0222(7)
F3 0.0623(10) 0.0254(8) 0.0361(8) 0.0054(6) -0.0003(8) -0.0235(8)
C13 0.0216(10) 0.0213(11) 0.0237(11) -0.0035(9) 0.0006(9) -0.0095(9)
N3 0.0332(11) 0.0333(12) 0.0212(10) -0.0016(8) -0.0003(8) -0.0154(10)
C14 0.0513(16) 0.0463(16) 0.0172(11) -0.0022(10) -0.0036(11) -0.0280(14)
C15 0.135(4) 0.057(2) 0.050(2) -0.0067(18) -0.030(2) -0.046(3)
C16 0.172(6) 0.061(3) 0.060(3) 0.000(2) -0.066(3) -0.009(3)
C17 0.137(5) 0.310(10) 0.033(2) -0.038(4) 0.029(3) -0.167(6)
C28 0.0252(11) 0.0291(13) 0.0257(12) 0.0000(10) 0.0066(9) -0.0083(10)
C29 0.0286(11) 0.0367(14) 0.0219(11) -0.0052(10) 0.0081(9) -0.0193(11)
C30 0.0313(12) 0.0287(13) 0.0261(12) 0.0025(10) 0.0081(10) -0.0137(11)
C31 0.0284(12) 0.0397(14) 0.0190(11) 0.0017(10) 0.0031(9) -0.0138(11)
C32 0.0370(13) 0.0323(13) 0.0212(11) -0.0077(10) 0.0085(10) -0.0173(11)
C33 0.0298(13) 0.0419(17) 0.0502(17) 0.0078(14) 0.0049(13) -0.0054(13)
C34 0.0398(15) 0.063(2) 0.0365(15) -0.0096(14) 0.0071(12) -0.0350(15)
C35 0.0471(16) 0.0287(14) 0.0561(19) 0.0047(13) 0.0134(15) -0.0145(13)
C36 0.0400(15) 0.071(2) 0.0239(13) 0.0076(13) -0.0045(12) -0.0236(16)
C37 0.070(2) 0.0491(18) 0.0364(15) -0.0200(14) 0.0170(15) -0.0366(17)
C18 0.0220(10) 0.0216(11) 0.0261(11) 0.0012(9) -0.0047(9) -0.0072(9)
C19 0.0246(11) 0.0199(11) 0.0234(11) 0.0036(9) -0.0040(9) -0.0055(9)
C20 0.0271(11) 0.0187(11) 0.0287(12) 0.0048(9) -0.0051(10) -0.0075(10)
C21 0.0273(11) 0.0185(11) 0.0307(12) -0.0012(9) -0.0065(10) -0.0062(10)
C22 0.0235(11) 0.0229(12) 0.0267(12) -0.0018(9) -0.0021(9) -0.0050(9)
C23 0.0261(11) 0.0316(13) 0.0404(14) -0.0018(11) -0.0071(11) -0.0135(11)
C24 0.0374(14) 0.0409(15) 0.0259(12) -0.0034(11) -0.0023(11) -0.0150(12)
C25 0.0359(13) 0.0283(13) 0.0425(15) 0.0086(11) -0.0025(12) -0.0169(12)
C26 0.0442(15) 0.0249(13) 0.0435(15) -0.0067(11) -0.0100(13) -0.0125(12)
C27 0.0279(12) 0.0370(15) 0.0314(13) -0.0060(11) 0.0042(11) -0.0047(11)

loop_
_atom_type_symbol
_atom_type_description
_atom_type_scat_dispersion_real
_atom_type_scat_dispersion_imag
_atom_type_scat_source
C C 0.0033 0.0016 'International Tables Vol C Tables 4.2.6.8 and 6.1.1.4'
H H 0.0000 0.0000 'International Tables Vol C Tables 4.2.6.8 and 6.1.1.4'
F F 0.0171 0.0103 'International Tables Vol C Tables 4.2.6.8 and 6.1.1.4'
N N 0.0061 0.0033 'International Tables Vol C Tables 4.2.6.8 and 6.1.1.4'
Ru Ru -1.2594 0.8363 'International Tables Vol C Tables 4.2.6.8 and 6.1.1.4'

loop_
_geom_angle_atom_site_label_1
_geom_angle_atom_site_label_2
_geom_angle_atom_site_label_3
_geom_angle
C1 Ru2 C2 39.42(8)
C1 Ru2 C3 68.33(8)
C2 Ru2 C3 39.43(8)
C1 Ru2 C30 123.17(9)
C2 Ru2 C30 153.26(9)
C3 Ru2 C30 167.10(9)
C1 Ru2 C28 133.08(9)
C2 Ru2 C28 111.09(9)
C3 Ru2 C28 113.99(9)
C30 Ru2 C28 63.69(9)
C1 Ru2 C29 114.82(8)
C2 Ru2 C29 121.17(9)
C3 Ru2 C29 146.82(9)
C30 Ru2 C29 37.97(9)
C28 Ru2 C29 37.95(9)
C1 Ru2 C31 153.77(9)
C2 Ru2 C31 165.81(10)
C3 Ru2 C31 128.75(9)
C30 Ru2 C31 38.37(9)
C28 Ru2 C31 63.49(9)
C29 Ru2 C31 63.60(9)
C1 Ru2 C32 168.15(9)
C2 Ru2 C32 130.20(9)
C3 Ru2 C32 106.56(9)
C30 Ru2 C32 63.33(9)
C28 Ru2 C32 37.94(9)
C29 Ru2 C32 63.19(9)
C31 Ru2 C32 37.45(10)
C1 Ru2 N1 37.12(7)
C2 Ru2 N1 66.36(8)
C3 Ru2 N1 72.74(7)
C30 Ru2 N1 112.34(8)
C28 Ru2 N1 166.97(8)
C29 Ru2 N1 131.21(8)
C31 Ru2 N1 122.02(8)
C32 Ru2 N1 153.36(8)
C13 Ru1 N2 83.39(8)
C13 Ru1 N1 89.71(8)
N2 Ru1 N1 77.06(7)
C13 Ru1 C22 89.56(9)
N2 Ru1 C22 141.69(8)
N1 Ru1 C22 140.72(8)
C13 Ru1 C21 106.68(10)
N2 Ru1 C21 108.66(8)
N1 Ru1 C21 163.01(8)
C22 Ru1 C21 38.26(9)
C13 Ru1 C18 109.98(9)
N2 Ru1 C18 165.91(8)
N1 Ru1 C18 106.61(8)
C22 Ru1 C18 38.34(8)
C21 Ru1 C18 64.06(8)
C13 Ru1 C20 144.14(9)
N2 Ru1 C20 104.28(8)
N1 Ru1 C20 126.12(8)
C22 Ru1 C20 62.51(9)
C21 Ru1 C20 37.50(9)
C18 Ru1 C20 62.36(8)
C13 Ru1 C19 147.35(9)
N2 Ru1 C19 128.87(8)
N1 Ru1 C19 101.44(7)
C22 Ru1 C19 62.47(9)
C21 Ru1 C19 62.28(8)
C18 Ru1 C19 37.46(8)
C20 Ru1 C19 36.13(8)
C11 N2 C7 118.73(19)
C11 N2 Ru1 125.80(16)
C7 N2 Ru1 114.60(13)
N2 C7 C8 120.75(19)
N2 C7 C1 115.16(18)
C8 C7 C1 124.1(2)
C9 C8 C7 119.0(2)
C9 C8 H8 119.3(15)
C7 C8 H8 121.6(15)
C8 C9 C10 120.0(2)
C8 C9 C12 120.1(2)
C10 C9 C12 119.9(2)
C11 C10 C9 118.3(2)
C11 C10 H10 118(2)
C9 C10 H10 124(2)
N2 C11 C10 123.0(2)
N2 C11 H11 113.1(15)
C10 C11 H11 123.9(15)
F5 C12 F4 109.6(3)
F5 C12 F6 104.1(3)
F4 C12 F6 104.1(3)
F5 C12 C9 114.2(2)
F4 C12 C9 112.7(2)
F6 C12 C9 111.4(3)
C1 N1 C5 112.89(17)
C1 N1 Ru1 109.15(13)
C5 N1 Ru1 110.00(14)
C1 N1 Ru2 64.85(11)
C5 N1 Ru2 112.62(13)
Ru1 N1 Ru2 135.45(8)
N1 C1 C2 116.66(18)
N1 C1 C7 116.93(18)
C2 C1 C7 125.64(19)
N1 C1 Ru2 78.04(12)
C2 C1 Ru2 70.57(12)
C7 C1 Ru2 112.75(14)
C1 C2 C3 113.72(19)
C1 C2 Ru2 70.01(12)
C3 C2 Ru2 72.45(13)
C1 C2 H2 123.7(16)
C3 C2 H2 122.4(16)
Ru2 C2 H2 122.2(17)
C2 C3 C6 115.8(2)
C2 C3 C4 120.4(2)
C6 C3 C4 112.72(18)
C2 C3 Ru2 68.13(12)
C6 C3 Ru2 123.15(17)
C4 C3 Ru2 110.20(15)
C3 C4 C5 108.76(18)
C3 C4 H4A 110.8(18)
C5 C4 H4A 107.8(18)
C3 C4 H4B 114.2(17)
C5 C4 H4B 107.2(17)
H4A C4 H4B 108(2)
N1 C5 C4 112.75(19)
N1 C5 H5A 109.0(15)
C4 C5 H5A 109.5(16)
N1 C5 H5B 107(2)
C4 C5 H5B 108(2)
H5A C5 H5B 111(3)
F1 C6 F2 106.6(2)
F1 C6 F3 104.5(2)
F2 C6 F3 103.78(18)
F1 C6 C3 114.67(19)
F2 C6 C3 113.5(2)
F3 C6 C3 112.9(2)
N3 C13 Ru1 176.9(2)
C13 N3 C14 150.2(2)
N3 C14 C16 110.5(3)
N3 C14 C15 108.3(2)
C16 C14 C15 110.7(3)
N3 C14 C17 107.2(2)
C16 C14 C17 111.5(5)
C15 C14 C17 108.5(4)
C14 C15 H15A 109.5
C14 C15 H15B 109.5
H15A C15 H15B 109.5
C14 C15 H15C 109.5
H15A C15 H15C 109.5
H15B C15 H15C 109.5
C14 C16 H16A 109.5
C14 C16 H16B 109.5
H16A C16 H16B 109.5
C14 C16 H16C 109.5
H16A C16 H16C 109.5
H16B C16 H16C 109.5
C14 C17 H17A 109.5
C14 C17 H17B 109.5
H17A C17 H17B 109.5
C14 C17 H17C 109.5
H17A C17 H17C 109.5
H17B C17 H17C 109.5
C29 C28 C32 107.6(2)
C29 C28 C33 125.2(2)
C32 C28 C33 126.7(2)
C29 C28 Ru2 71.12(13)
C32 C28 Ru2 71.51(14)
C33 C28 Ru2 128.72(18)
C30 C29 C28 108.1(2)
C30 C29 C34 126.6(2)
C28 C29 C34 125.2(2)
C30 C29 Ru2 70.48(13)
C28 C29 Ru2 70.92(13)
C34 C29 Ru2 126.87(17)
C29 C30 C31 107.9(2)
C29 C30 C35 125.0(2)
C31 C30 C35 126.9(2)
C29 C30 Ru2 71.55(13)
C31 C30 Ru2 71.44(13)
C35 C30 Ru2 126.88(19)
C32 C31 C30 107.6(2)
C32 C31 C36 125.4(3)
C30 C31 C36 126.6(3)
C32 C31 Ru2 71.56(14)
C30 C31 Ru2 70.19(13)
C36 C31 Ru2 129.31(18)
C31 C32 C28 108.7(2)
C31 C32 C37 125.8(3)
C28 C32 C37 125.4(3)
C31 C32 Ru2 70.99(13)
C28 C32 Ru2 70.55(13)
C37 C32 Ru2 128.30(18)
C28 C33 H33A 109.5
C28 C33 H33B 109.5
H33A C33 H33B 109.5
C28 C33 H33C 109.5
H33A C33 H33C 109.5
H33B C33 H33C 109.5
C29 C34 H34A 109.5
C29 C34 H34B 109.5
H34A C34 H34B 109.5
C29 C34 H34C 109.5
H34A C34 H34C 109.5
H34B C34 H34C 109.5
C30 C35 H35A 109.5
C30 C35 H35B 109.5
H35A C35 H35B 109.5
C30 C35 H35C 109.5
H35A C35 H35C 109.5
H35B C35 H35C 109.5
C31 C36 H36A 109.5
C31 C36 H36B 109.5
H36A C36 H36B 109.5
C31 C36 H36C 109.5
H36A C36 H36C 109.5
H36B C36 H36C 109.5
C32 C37 H37A 109.5
C32 C37 H37B 109.5
H37A C37 H37B 109.5
C32 C37 H37C 109.5
H37A C37 H37C 109.5
H37B C37 H37C 109.5
C22 C18 C19 107.11(19)
C22 C18 C23 126.5(2)
C19 C18 C23 125.3(2)
C22 C18 Ru1 70.04(12)
C19 C18 Ru1 74.60(12)
C23 C18 Ru1 130.07(16)
C20 C19 C18 108.5(2)
C20 C19 C24 128.2(2)
C18 C19 C24 123.2(2)
C20 C19 Ru1 71.89(13)
C18 C19 Ru1 67.93(12)
C24 C19 Ru1 128.05(17)
C19 C20 C21 108.3(2)
C19 C20 C25 127.7(2)
C21 C20 C25 123.8(2)
C19 C20 Ru1 71.98(13)
C21 C20 Ru1 67.76(13)
C25 C20 Ru1 129.70(17)
C22 C21 C20 107.4(2)
C22 C21 C26 125.9(2)
C20 C21 C26 125.5(2)
C22 C21 Ru1 70.28(13)
C20 C21 Ru1 74.74(13)
C26 C21 Ru1 129.99(17)
C21 C22 C18 108.5(2)
C21 C22 C27 125.6(2)
C18 C22 C27 125.8(2)
C21 C22 Ru1 71.46(13)
C18 C22 Ru1 71.62(13)
C27 C22 Ru1 126.35(17)
C18 C23 H23A 109.5
C18 C23 H23B 109.5
H23A C23 H23B 109.5
C18 C23 H23C 109.5
H23A C23 H23C 109.5
H23B C23 H23C 109.5
C19 C24 H24A 109.5
C19 C24 H24B 109.5
H24A C24 H24B 109.5
C19 C24 H24C 109.5
H24A C24 H24C 109.5
H24B C24 H24C 109.5
C20 C25 H25A 109.5
C20 C25 H25B 109.5
H25A C25 H25B 109.5
C20 C25 H25C 109.5
H25A C25 H25C 109.5
H25B C25 H25C 109.5
C21 C26 H26A 109.5
C21 C26 H26B 109.5
H26A C26 H26B 109.5
C21 C26 H26C 109.5
H26A C26 H26C 109.5
H26B C26 H26C 109.5
C22 C27 H27A 109.5
C22 C27 H27B 109.5
H27A C27 H27B 109.5
C22 C27 H27C 109.5
H27A C27 H27C 109.5
H27B C27 H27C 109.5

loop_
_geom_bond_atom_site_label_1
_geom_bond_atom_site_label_2
_geom_bond_distance
Ru2 C1 2.113(2)
Ru2 C2 2.120(2)
Ru2 C3 2.178(2)
Ru2 C30 2.189(2)
Ru2 C28 2.200(2)
Ru2 C29 2.203(2)
Ru2 C31 2.205(2)
Ru2 C32 2.213(2)
Ru2 N1 2.2833(18)
Ru1 C13 1.904(2)
Ru1 N2 2.1145(18)
Ru1 N1 2.1755(18)
Ru1 C22 2.179(2)
Ru1 C21 2.195(2)
Ru1 C18 2.200(2)
Ru1 C20 2.287(2)
Ru1 C19 2.289(2)
N2 C11 1.351(3)
N2 C7 1.360(3)
C7 C8 1.405(3)
C7 C1 1.454(3)
C8 C9 1.384(3)
C8 H8 0.99(3)
C9 C10 1.386(4)
C9 C12 1.506(3)
C10 C11 1.379(4)
C10 H10 0.88(3)
C11 H11 0.93(3)
C12 F5 1.295(4)
C12 F4 1.306(3)
C12 F6 1.334(4)
N1 C1 1.408(3)
N1 C5 1.488(3)
C1 C2 1.428(3)
C2 C3 1.451(3)
C2 H2 0.96(3)
C3 C6 1.476(3)
C3 C4 1.517(3)
C4 C5 1.520(3)
C4 H4A 0.96(3)
C4 H4B 1.06(3)
C5 H5A 0.98(3)
C5 H5B 0.89(3)
C6 F1 1.345(3)
C6 F2 1.352(3)
C6 F3 1.381(3)
C13 N3 1.175(3)
N3 C14 1.460(3)
C14 C16 1.482(5)
C14 C15 1.507(4)
C14 C17 1.517(5)
C15 H15A 0.9800
C15 H15B 0.9800
C15 H15C 0.9800
C16 H16A 0.9800
C16 H16B 0.9800
C16 H16C 0.9800
C17 H17A 0.9800
C17 H17B 0.9800
C17 H17C 0.9800
C28 C29 1.432(4)
C28 C32 1.435(4)
C28 C33 1.497(4)
C29 C30 1.429(4)
C29 C34 1.498(3)
C30 C31 1.444(4)
C30 C35 1.496(4)
C31 C32 1.418(4)
C31 C36 1.504(4)
C32 C37 1.504(3)
C33 H33A 0.9800
C33 H33B 0.9800
C33 H33C 0.9800
C34 H34A 0.9800
C34 H34B 0.9800
C34 H34C 0.9800
C35 H35A 0.9800
C35 H35B 0.9800
C35 H35C 0.9800
C36 H36A 0.9800
C36 H36B 0.9800
C36 H36C 0.9800
C37 H37A 0.9800
C37 H37B 0.9800
C37 H37C 0.9800
C18 C22 1.438(3)
C18 C19 1.444(3)
C18 C23 1.501(3)
C19 C20 1.419(3)
C19 C24 1.499(3)
C20 C21 1.444(4)
C20 C25 1.502(3)
C21 C22 1.434(3)
C21 C26 1.507(3)
C22 C27 1.501(3)
C23 H23A 0.9800
C23 H23B 0.9800
C23 H23C 0.9800
C24 H24A 0.9800
C24 H24B 0.9800
C24 H24C 0.9800
C25 H25A 0.9800
C25 H25B 0.9800
C25 H25C 0.9800
C26 H26A 0.9800
C26 H26B 0.9800
C26 H26C 0.9800
C27 H27A 0.9800
C27 H27B 0.9800
C27 H27C 0.9800

loop_
_geom_torsion_atom_site_label_1
_geom_torsion_atom_site_label_2
_geom_torsion_atom_site_label_3
_geom_torsion_atom_site_label_4
_geom_torsion
C11 N2 C7 C8 -6.1(3)
Ru1 N2 C7 C8 163.88(17)
C11 N2 C7 C1 174.2(2)
Ru1 N2 C7 C1 -15.8(2)
N2 C7 C8 C9 4.2(3)
C1 C7 C8 C9 -176.1(2)
C7 C8 C9 C10 0.4(4)
C7 C8 C9 C12 180.0(2)
C8 C9 C10 C11 -3.0(4)
C12 C9 C10 C11 177.4(3)
C7 N2 C11 C10 3.5(4)
Ru1 N2 C11 C10 -165.3(2)
C9 C10 C11 N2 1.1(4)
C8 C9 C12 F5 -9.4(4)
C10 C9 C12 F5 170.2(3)
C8 C9 C12 F4 -135.4(3)
C10 C9 C12 F4 44.2(4)
C8 C9 C12 F6 108.1(3)
C10 C9 C12 F6 -72.3(4)
C5 N1 C1 C2 -44.4(3)
Ru1 N1 C1 C2 -167.04(16)
Ru2 N1 C1 C2 60.87(17)
C5 N1 C1 C7 145.13(19)
Ru1 N1 C1 C7 22.5(2)
Ru2 N1 C1 C7 -109.62(18)
C5 N1 C1 Ru2 -105.25(16)
Ru1 N1 C1 Ru2 132.10(9)
N2 C7 C1 N1 -5.4(3)
C8 C7 C1 N1 174.9(2)
N2 C7 C1 C2 -174.9(2)
C8 C7 C1 C2 5.4(3)
N2 C7 C1 Ru2 -93.2(2)
C8 C7 C1 Ru2 87.2(2)
N1 C1 C2 C3 -5.7(3)
C7 C1 C2 C3 163.9(2)
Ru2 C1 C2 C3 59.31(17)
N1 C1 C2 Ru2 -64.97(17)
C7 C1 C2 Ru2 104.6(2)
C1 C2 C3 C6 -175.4(2)
Ru2 C2 C3 C6 -117.4(2)
C1 C2 C3 C4 43.4(3)
Ru2 C2 C3 C4 101.3(2)
C1 C2 C3 Ru2 -57.95(16)
C2 C3 C4 C5 -26.3(3)
C6 C3 C4 C5 -168.6(2)
Ru2 C3 C4 C5 49.6(2)
C1 N1 C5 C4 60.3(3)
Ru1 N1 C5 C4 -177.53(16)
Ru2 N1 C5 C4 -10.8(2)
C3 C4 C5 N1 -23.6(3)
C2 C3 C6 F1 37.6(3)
C4 C3 C6 F1 -178.2(2)
Ru2 C3 C6 F1 -42.1(3)
C2 C3 C6 F2 160.4(2)
C4 C3 C6 F2 -55.4(3)
Ru2 C3 C6 F2 80.7(2)
C2 C3 C6 F3 -81.9(3)
C4 C3 C6 F3 62.3(3)
Ru2 C3 C6 F3 -161.59(15)
C13 N3 C14 C16 118.5(5)
C13 N3 C14 C15 -2.8(6)
C13 N3 C14 C17 -119.7(6)
C32 C28 C29 C30 -1.6(3)
C33 C28 C29 C30 -174.4(2)
Ru2 C28 C29 C30 60.98(16)
C32 C28 C29 C34 175.2(2)
C33 C28 C29 C34 2.4(4)
Ru2 C28 C29 C34 -122.2(2)
C32 C28 C29 Ru2 -62.59(16)
C33 C28 C29 Ru2 124.6(3)
C28 C29 C30 C31 1.3(3)
C34 C29 C30 C31 -175.4(2)
Ru2 C29 C30 C31 62.59(16)
C28 C29 C30 C35 176.1(2)
C34 C29 C30 C35 -0.6(4)
Ru2 C29 C30 C35 -122.6(3)
C28 C29 C30 Ru2 -61.27(16)
C34 C29 C30 Ru2 122.0(2)
C29 C30 C31 C32 -0.5(3)
C35 C30 C31 C32 -175.2(2)
Ru2 C30 C31 C32 62.14(17)
C29 C30 C31 C36 172.5(2)
C35 C30 C31 C36 -2.2(4)
Ru2 C30 C31 C36 -124.8(3)
C29 C30 C31 Ru2 -62.66(16)
C35 C30 C31 Ru2 122.7(3)
C30 C31 C32 C28 -0.5(3)
C36 C31 C32 C28 -173.6(2)
Ru2 C31 C32 C28 60.77(16)
C30 C31 C32 C37 174.7(2)
C36 C31 C32 C37 1.6(4)
Ru2 C31 C32 C37 -124.0(3)
C30 C31 C32 Ru2 -61.25(16)
C36 C31 C32 Ru2 125.6(3)
C29 C28 C32 C31 1.3(3)
C33 C28 C32 C31 174.0(2)
Ru2 C28 C32 C31 -61.05(17)
C29 C28 C32 C37 -173.9(2)
C33 C28 C32 C37 -1.3(4)
Ru2 C28 C32 C37 123.7(3)
C29 C28 C32 Ru2 62.34(16)
C33 C28 C32 Ru2 -125.0(3)
C22 C18 C19 C20 -2.2(3)
C23 C18 C19 C20 -170.8(2)
Ru1 C18 C19 C20 60.67(16)
C22 C18 C19 C24 175.1(2)
C23 C18 C19 C24 6.6(4)
Ru1 C18 C19 C24 -122.0(2)
C22 C18 C19 Ru1 -62.92(15)
C23 C18 C19 Ru1 128.5(2)
C18 C19 C20 C21 0.0(3)
C24 C19 C20 C21 -177.2(2)
Ru1 C19 C20 C21 58.24(16)
C18 C19 C20 C25 175.1(2)
C24 C19 C20 C25 -2.1(4)
Ru1 C19 C20 C25 -126.7(2)
C18 C19 C20 Ru1 -58.22(15)
C24 C19 C20 Ru1 124.6(2)
C19 C20 C21 C22 2.2(3)
C25 C20 C21 C22 -173.1(2)
Ru1 C20 C21 C22 63.10(16)
C19 C20 C21 C26 170.6(2)
C25 C20 C21 C26 -4.7(4)
Ru1 C20 C21 C26 -128.6(2)
C19 C20 C21 Ru1 -60.87(16)
C25 C20 C21 Ru1 123.8(2)
C20 C21 C22 C18 -3.6(3)
C26 C21 C22 C18 -171.9(2)
Ru1 C21 C22 C18 62.42(16)
C20 C21 C22 C27 172.0(2)
C26 C21 C22 C27 3.8(4)
Ru1 C21 C22 C27 -121.9(2)
C20 C21 C22 Ru1 -66.06(16)
C26 C21 C22 Ru1 125.7(2)
C19 C18 C22 C21 3.6(3)
C23 C18 C22 C21 172.0(2)
Ru1 C18 C22 C21 -62.32(16)
C19 C18 C22 C27 -172.0(2)
C23 C18 C22 C27 -3.7(4)
Ru1 C18 C22 C27 122.0(2)
C19 C18 C22 Ru1 65.96(15)
C23 C18 C22 Ru1 -125.7(2)
